data_4110522
loop_
_publ_author_name
'Alfred Wooten'
'Patrick J. Carroll'
'Aaron G. Maestri'
'Patrick J. Walsh'

_publ_section_title
;
 Unprecedented Alkene Complex of Zinc(II): Structures and Bonding of
 Divinylzinc Complexes
;
_journal_name_full 'Journal of the American Chemical Society'
_journal_page_first 4624
_journal_page_last 4631
_journal_paper_doi 10.1021/ja058700x
_journal_volume 128
_journal_year 2006
_chemical_formula_sum 'C30 H50 Zn5'
_chemical_formula_weight 737.55
_space_group_IT_number 14
_symmetry_cell_setting monoclinic
_symmetry_Int_Tables_number 14
_symmetry_space_group_name_Hall '-P 2yn'
_symmetry_space_group_name_H-M 'P 1 21/n 1'
_atom_sites_solution_hydrogens geom
_atom_sites_solution_primary direct
_audit_creation_method SHELXL-97
_cell_angle_alpha 90.00
_cell_angle_beta 117.0960(10)
_cell_angle_gamma 90.00
_cell_formula_units_Z 4
_cell_length_a 15.0434(11)
_cell_length_b 15.8902(9)
_cell_length_c 16.1425(11)
_cell_measurement_temperature 143(1)
_cell_volume 3435.2(4)
_computing_data_collection 'CrystalClear (Rigaku, 1999)'
_computing_data_reduction 'CrystalClear (Rigaku, 1999)'
_computing_structure_refinement 'SHELXL-97 (Sheldrick, 1997)'
_computing_structure_solution 'SIR97 (Altomare, 1999)'
_diffrn_ambient_temperature 143(1)
_diffrn_measured_fraction_theta_full 0.984
_diffrn_measured_fraction_theta_max 0.984
_diffrn_measurement_device 'CCD Area Detector'
_diffrn_measurement_device_type 'Rigaku Mercury'
_diffrn_measurement_method 'phi and omega rotations'
_diffrn_radiation_monochromator graphite
_diffrn_radiation_source 'rotating anode'
_diffrn_radiation_type MoK\a
_diffrn_radiation_wavelength 0.71069
_diffrn_reflns_av_R_equivalents 0.0231
_diffrn_reflns_av_sigmaI/netI 0.0387
_diffrn_reflns_limit_h_max 17
_diffrn_reflns_limit_h_min -17
_diffrn_reflns_limit_k_max 19
_diffrn_reflns_limit_k_min -17
_diffrn_reflns_limit_l_max 19
_diffrn_reflns_limit_l_min -16
_diffrn_reflns_number 13626
_diffrn_reflns_theta_full 25.35
_diffrn_reflns_theta_max 25.35
_diffrn_reflns_theta_min 2.51
_exptl_absorpt_coefficient_mu 3.456
_exptl_absorpt_correction_T_max 1.0000
_exptl_absorpt_correction_T_min 0.6476
_exptl_absorpt_correction_type multi-scan
_exptl_crystal_density_diffrn 1.426
_exptl_crystal_F_000 1520
_exptl_crystal_size_max 0.48
_exptl_crystal_size_mid 0.04
_exptl_crystal_size_min 0.03
_refine_diff_density_max 1.664
_refine_diff_density_min -1.898
_refine_diff_density_rms 0.121
_refine_ls_extinction_method none
_refine_ls_goodness_of_fit_ref 1.070
_refine_ls_hydrogen_treatment constr
_refine_ls_matrix_type full
_refine_ls_number_parameters 335
_refine_ls_number_reflns 6193
_refine_ls_number_restraints 13
_refine_ls_restrained_S_all 1.081
_refine_ls_R_factor_all 0.0819
_refine_ls_R_factor_gt 0.0624
_refine_ls_shift/su_max 0.003
_refine_ls_shift/su_mean 0.000
_refine_ls_structure_factor_coef Fsqd
_refine_ls_weighting_details 'calc w=1/[\s^2^(Fo^2^)+(0.0623P)^2^+16.9728P] where P=(Fo^2^+2Fc^2^)/3'
_refine_ls_weighting_scheme calc
_refine_ls_wR_factor_gt 0.1456
_refine_ls_wR_factor_ref 0.1624
_reflns_number_gt 4735
_reflns_number_total 6193
_reflns_threshold_expression >2sigma(I)
_cod_data_source_file ja058700xsi20051222_041424.cif
_cod_data_source_block shelxl
_cod_original_sg_symbol_H-M 'P 21/n '
_cod_database_code 4110522

loop_
_symmetry_equiv_pos_as_xyz
'x, y, z'
'-x+1/2, y+1/2, -z+1/2'
'-x, -y, -z'
'x-1/2, -y-1/2, z-1/2'

loop_
_atom_site_label
_atom_site_type_symbol
_atom_site_fract_x
_atom_site_fract_y
_atom_site_fract_z
_atom_site_U_iso_or_equiv
_atom_site_adp_type
_atom_site_occupancy
_atom_site_symmetry_multiplicity
_atom_site_calc_flag
_atom_site_refinement_flags
_atom_site_disorder_assembly
_atom_site_disorder_group
Zn1 Zn 0.87530(6) 0.11778(5) 0.27327(6) 0.0477(2) Uani 1 1 d . A .
C1 C 0.8780(6) 0.1386(4) 0.1523(6) 0.061(2) Uani 1 1 d D . .
C2 C 0.9210(10) 0.0789(7) 0.1230(10) 0.078(5) Uani 0.60 1 d PD A 1
C2' C 0.8444(18) 0.0792(8) 0.0785(11) 0.070(6) Uani 0.40 1 d PD A 2
C3 C 0.8744(8) 0.2277(5) 0.1231(6) 0.090(3) Uani 1 1 d D A .
H3A H 0.8404 0.2609 0.1495 0.136 Uiso 1 1 calc R . .
H3B H 0.8394 0.2312 0.0564 0.136 Uiso 1 1 calc R . .
H3C H 0.9412 0.2485 0.1444 0.136 Uiso 1 1 calc R . .
C4 C 0.8671(5) 0.1825(4) 0.3755(5) 0.0438(15) Uani 1 1 d . . .
C5 C 0.8781(6) 0.2765(4) 0.3803(6) 0.065(2) Uani 1 1 d . A .
H5A H 0.8841 0.2963 0.3269 0.098 Uiso 1 1 calc R . .
H5B H 0.9368 0.2919 0.4358 0.098 Uiso 1 1 calc R . .
H5C H 0.8205 0.3015 0.3812 0.098 Uiso 1 1 calc R . .
C6 C 0.8584(5) 0.1434(5) 0.4441(5) 0.0531(18) Uani 1 1 d . A .
H6A H 0.8593 0.1742 0.4934 0.071 Uiso 1 1 calc R . .
H6B H 0.8515 0.0852 0.4429 0.071 Uiso 1 1 calc R . .
Zn2 Zn 0.69004(5) 0.13217(4) 0.29987(5) 0.0359(2) Uani 1 1 d . . .
C7 C 0.7124(5) 0.0386(4) 0.2280(5) 0.0436(15) Uani 1 1 d . . .
C8 C 0.7806(5) -0.0212(4) 0.2679(6) 0.0548(19) Uani 1 1 d . . .
H8A H 0.7876 -0.0638 0.2318 0.073 Uiso 1 1 calc R . .
H8B H 0.8213 -0.0204 0.3318 0.073 Uiso 1 1 calc R . .
C9 C 0.6479(7) 0.0349(6) 0.1243(5) 0.076(3) Uani 1 1 d . . .
H9A H 0.6020 0.0813 0.1051 0.114 Uiso 1 1 calc R . .
H9B H 0.6113 -0.0170 0.1082 0.114 Uiso 1 1 calc R . .
H9C H 0.6894 0.0382 0.0934 0.114 Uiso 1 1 calc R . .
C10 C 0.6159(4) 0.2409(4) 0.2642(4) 0.0328(13) Uani 1 1 d . . .
C11 C 0.5790(5) 0.2705(4) 0.1650(5) 0.0481(16) Uani 1 1 d . . .
H11A H 0.5951 0.2292 0.1306 0.072 Uiso 1 1 calc R . .
H11B H 0.6104 0.3230 0.1646 0.072 Uiso 1 1 calc R . .
H11C H 0.5079 0.2782 0.1369 0.072 Uiso 1 1 calc R . .
C12 C 0.6013(5) 0.2894(4) 0.3240(5) 0.0460(16) Uani 1 1 d . . .
H12A H 0.5688 0.3408 0.3046 0.061 Uiso 1 1 calc R . .
H12B H 0.6237 0.2719 0.3853 0.061 Uiso 1 1 calc R . .
Zn3 Zn 0.48329(5) 0.15726(4) 0.28345(5) 0.0359(2) Uani 1 1 d . . .
C13 C 0.3657(5) 0.1676(4) 0.1576(4) 0.0392(14) Uani 1 1 d . . .
C14 C 0.3108(5) 0.2381(5) 0.1316(5) 0.0515(18) Uani 1 1 d . . .
H14A H 0.2581 0.2425 0.0720 0.068 Uiso 1 1 calc R . .
H14B H 0.3254 0.2826 0.1732 0.068 Uiso 1 1 calc R . .
C15 C 0.3424(6) 0.0958(6) 0.0908(5) 0.067(2) Uani 1 1 d . . .
H15A H 0.3886 0.0507 0.1202 0.101 Uiso 1 1 calc R . .
H15B H 0.3482 0.1143 0.0368 0.101 Uiso 1 1 calc R . .
H15C H 0.2756 0.0765 0.0725 0.101 Uiso 1 1 calc R . .
C16 C 0.5761(5) 0.0655(4) 0.3582(4) 0.0375(14) Uani 1 1 d . . .
C17 C 0.5531(6) -0.0242(4) 0.3243(5) 0.0537(18) Uani 1 1 d . . .
H17A H 0.4931 -0.0256 0.2663 0.081 Uiso 1 1 calc R . .
H17B H 0.5441 -0.0575 0.3695 0.081 Uiso 1 1 calc R . .
H17C H 0.6074 -0.0466 0.3154 0.081 Uiso 1 1 calc R . .
C18 C 0.6570(5) 0.0798(4) 0.4388(4) 0.0470(16) Uani 1 1 d . . .
H18A H 0.6973 0.0351 0.4723 0.063 Uiso 1 1 calc R . .
H18B H 0.6731 0.1344 0.4614 0.063 Uiso 1 1 calc R . .
Zn4 Zn 0.26321(6) 0.16266(6) 0.24692(5) 0.0484(2) Uani 1 1 d . B .
C19 C 0.1731(5) 0.0636(5) 0.1905(5) 0.065(2) Uani 1 1 d D . .
C20 C 0.0834(8) 0.0792(10) 0.1176(9) 0.078(6) Uani 0.50 1 d PD B 3
C20' C 0.1217(15) 0.0425(12) 0.0955(6) 0.083(6) Uani 0.50 1 d PD B 4
C21 C 0.1915(8) -0.0078(5) 0.2554(6) 0.100(4) Uani 1 1 d D B .
H21A H 0.2605 -0.0082 0.3007 0.150 Uiso 1 1 calc R . .
H21B H 0.1755 -0.0596 0.2212 0.150 Uiso 1 1 calc R . .
H21C H 0.1504 -0.0017 0.2863 0.150 Uiso 1 1 calc R . .
C22 C 0.3803(4) 0.1862(4) 0.3697(4) 0.0412(15) Uani 1 1 d . . .
C23 C 0.4071(5) 0.1219(5) 0.4461(5) 0.0552(19) Uani 1 1 d . B .
H23A H 0.3617 0.0753 0.4235 0.083 Uiso 1 1 calc R . .
H23B H 0.4026 0.1472 0.4981 0.083 Uiso 1 1 calc R . .
H23C H 0.4740 0.1024 0.4653 0.083 Uiso 1 1 calc R . .
C24 C 0.4342(5) 0.2565(4) 0.3870(5) 0.0482(16) Uani 1 1 d . B .
H24A H 0.4874 0.2653 0.4456 0.064 Uiso 1 1 calc R . .
H24B H 0.4186 0.2967 0.3406 0.064 Uiso 1 1 calc R . .
Zn5 Zn 0.07034(8) 0.14405(8) 0.25714(8) 0.0822(4) Uani 1 1 d . . .
C25 C 0.0625(5) 0.0808(4) 0.3601(6) 0.061(2) Uani 1 1 d D . .
C26 C 0.0169(6) 0.0051(4) 0.3455(8) 0.097(4) Uani 1 1 d D . .
H26A H 0.0161 -0.0242 0.3950 0.130 Uiso 1 1 calc R . .
H26B H -0.0138 -0.0176 0.2859 0.130 Uiso 1 1 calc R . .
C27 C 0.1118(5) 0.1169(5) 0.4570(5) 0.066(2) Uani 1 1 d D . .
H27A H 0.1408 0.1704 0.4561 0.099 Uiso 1 1 calc R . .
H27B H 0.1630 0.0792 0.4976 0.099 Uiso 1 1 calc R . .
H27C H 0.0629 0.1239 0.4792 0.099 Uiso 1 1 calc R . .
C28 C 0.1291(5) 0.2549(6) 0.2527(5) 0.061(2) Uani 1 1 d . . .
C29 C 0.1639(6) 0.3114(5) 0.3360(6) 0.066(2) Uani 1 1 d . . .
H29A H 0.1562 0.2831 0.3849 0.099 Uiso 1 1 calc R . .
H29B H 0.1249 0.3621 0.3195 0.099 Uiso 1 1 calc R . .
H29C H 0.2330 0.3252 0.3571 0.099 Uiso 1 1 calc R . .
C30 C 0.1343(6) 0.2844(7) 0.1760(6) 0.081(3) Uani 1 1 d . . .
H30A H 0.1589 0.3381 0.1762 0.108 Uiso 1 1 calc R . .
H30B H 0.1133 0.2508 0.1232 0.108 Uiso 1 1 calc R . .
H2A H 0.9511 0.0942 0.0860 0.100 Uiso 0.60 1 d P . .
H2B H 0.9250 0.0240 0.1435 0.100 Uiso 0.60 1 d P . .
H2A' H 0.8252 0.0964 0.0195 0.100 Uiso 0.40 1 d P . .
H2B' H 0.8475 0.0221 0.0942 0.100 Uiso 0.40 1 d P . .
H20A H 0.0286 0.0460 0.1097 0.100 Uiso 0.50 1 d P . .
H20B H 0.0742 0.1259 0.0806 0.100 Uiso 0.50 1 d P . .
H20X H 0.0987 -0.0097 0.0771 0.100 Uiso 0.50 1 d P . .
H20Y H 0.1065 0.0873 0.0519 0.100 Uiso 0.50 1 d P . .

loop_
_atom_site_aniso_label
_atom_site_aniso_U_11
_atom_site_aniso_U_22
_atom_site_aniso_U_33
_atom_site_aniso_U_23
_atom_site_aniso_U_13
_atom_site_aniso_U_12
Zn1 0.0486(5) 0.0389(4) 0.0671(6) -0.0030(4) 0.0364(4) -0.0001(3)
C1 0.061(5) 0.062(5) 0.077(6) 0.002(4) 0.046(5) -0.007(4)
C2 0.035(8) 0.135(15) 0.058(8) -0.004(9) 0.016(7) -0.017(9)
C2' 0.077(17) 0.072(14) 0.068(14) 0.007(12) 0.040(13) -0.009(12)
C3 0.083(7) 0.097(7) 0.070(6) 0.035(5) 0.016(5) -0.004(6)
C4 0.027(3) 0.047(4) 0.049(4) -0.005(3) 0.010(3) 0.006(3)
C5 0.045(4) 0.042(4) 0.101(7) -0.018(4) 0.026(4) -0.004(3)
C6 0.031(4) 0.072(5) 0.048(4) -0.006(4) 0.011(3) 0.010(3)
Zn2 0.0310(4) 0.0379(4) 0.0369(4) 0.0018(3) 0.0138(3) 0.0056(3)
C7 0.042(4) 0.037(3) 0.052(4) -0.010(3) 0.021(3) -0.004(3)
C8 0.049(4) 0.034(4) 0.082(5) -0.010(4) 0.030(4) -0.002(3)
C9 0.083(6) 0.084(6) 0.050(4) -0.022(4) 0.020(4) 0.009(5)
C10 0.026(3) 0.030(3) 0.038(3) 0.001(3) 0.011(2) -0.004(2)
C11 0.047(4) 0.043(4) 0.051(4) 0.015(3) 0.020(3) 0.003(3)
C12 0.038(4) 0.036(3) 0.057(4) 0.002(3) 0.016(3) 0.002(3)
Zn3 0.0291(4) 0.0409(4) 0.0327(4) 0.0028(3) 0.0097(3) 0.0010(3)
C13 0.034(3) 0.057(4) 0.028(3) 0.005(3) 0.014(3) 0.000(3)
C14 0.039(4) 0.077(5) 0.033(3) 0.016(3) 0.012(3) 0.002(4)
C15 0.070(5) 0.088(6) 0.038(4) -0.011(4) 0.019(4) -0.009(5)
C16 0.038(3) 0.038(3) 0.042(3) 0.010(3) 0.022(3) 0.002(3)
C17 0.068(5) 0.035(4) 0.059(4) 0.002(3) 0.029(4) -0.005(3)
C18 0.045(4) 0.046(4) 0.043(4) 0.012(3) 0.013(3) 0.001(3)
Zn4 0.0323(4) 0.0754(6) 0.0301(4) 0.0022(4) 0.0076(3) -0.0152(4)
C19 0.045(4) 0.110(7) 0.051(4) -0.033(5) 0.030(4) -0.033(4)
C20 0.050(11) 0.110(15) 0.092(14) -0.060(12) 0.049(11) -0.040(10)
C20' 0.072(13) 0.125(18) 0.039(9) -0.020(10) 0.015(9) -0.045(12)
C21 0.106(8) 0.041(5) 0.136(10) -0.006(6) 0.041(7) -0.012(5)
C22 0.031(3) 0.062(4) 0.027(3) 0.005(3) 0.010(3) 0.002(3)
C23 0.048(4) 0.080(5) 0.035(3) 0.008(4) 0.017(3) -0.003(4)
C24 0.041(4) 0.054(4) 0.044(4) -0.008(3) 0.013(3) -0.004(3)
Zn5 0.0579(6) 0.1293(10) 0.0800(7) -0.0590(7) 0.0493(6) -0.0482(6)
C25 0.035(4) 0.049(4) 0.105(7) -0.014(4) 0.036(4) 0.003(3)
C26 0.043(5) 0.043(5) 0.174(11) 0.000(6) 0.022(6) 0.012(4)
C27 0.038(4) 0.066(5) 0.079(6) 0.010(4) 0.015(4) 0.005(4)
C28 0.033(4) 0.098(6) 0.047(4) 0.000(4) 0.013(3) 0.004(4)
C29 0.066(5) 0.072(5) 0.065(5) 0.004(4) 0.034(4) 0.002(4)
C30 0.041(4) 0.142(9) 0.053(5) 0.023(5) 0.015(4) 0.034(5)

loop_
_atom_type_symbol
_atom_type_description
_atom_type_scat_dispersion_real
_atom_type_scat_dispersion_imag
_atom_type_scat_source
C C 0.0033 0.0016 'International Tables Vol C Tables 4.2.6.8 and 6.1.1.4'
H H 0.0000 0.0000 'International Tables Vol C Tables 4.2.6.8 and 6.1.1.4'
Zn Zn 0.2839 1.4301 'International Tables Vol C Tables 4.2.6.8 and 6.1.1.4'

loop_
_geom_angle_atom_site_label_1
_geom_angle_atom_site_label_2
_geom_angle_atom_site_label_3
_geom_angle
C4 Zn1 C1 139.4(3)
C2 C1 C2' 44.2(10)
C2 C1 C3 120.9(8)
C2' C1 C3 114.8(8)
C2 C1 Zn1 116.9(8)
C2' C1 Zn1 123.5(8)
C3 C1 Zn1 117.0(5)
C6 C4 C5 118.3(7)
C6 C4 Zn1 121.0(5)
C5 C4 Zn1 120.6(6)
C10 Zn2 C7 134.0(3)
C8 C7 C9 118.3(7)
C8 C7 Zn2 123.1(5)
C9 C7 Zn2 118.6(5)
C12 C10 C11 119.1(6)
C12 C10 Zn2 123.3(5)
C11 C10 Zn2 117.6(4)
C16 Zn3 C13 136.4(3)
C14 C13 C15 120.2(6)
C14 C13 Zn3 121.3(5)
C15 C13 Zn3 118.5(5)
C18 C16 C17 118.0(6)
C18 C16 Zn3 122.7(5)
C17 C16 Zn3 119.2(5)
C22 Zn4 C19 134.9(3)
C20 C19 C20' 42.2(10)
C20 C19 C21 123.2(8)
C20' C19 C21 114.9(8)
C20 C19 Zn4 116.9(9)
C20' C19 Zn4 127.2(8)
C21 C19 Zn4 114.2(5)
C24 C22 C23 119.0(6)
C24 C22 Zn4 122.9(5)
C23 C22 Zn4 118.1(5)
C28 Zn5 C25 132.4(3)
C26 C25 C27 119.4(8)
C26 C25 Zn5 121.4(7)
C27 C25 Zn5 119.1(5)
C30 C28 C29 118.0(9)
C30 C28 Zn5 123.3(7)
C29 C28 Zn5 118.6(6)

loop_
_geom_bond_atom_site_label_1
_geom_bond_atom_site_label_2
_geom_bond_distance
Zn1 C4 1.996(7)
Zn1 C1 2.000(7)
C1 C2 1.349(8)
C1 C2' 1.420(9)
C1 C3 1.484(7)
C4 C6 1.327(10)
C4 C5 1.501(10)
Zn2 C10 1.994(6)
Zn2 C7 2.006(6)
C7 C8 1.329(9)
C7 C9 1.507(10)
C10 C12 1.329(9)
C10 C11 1.511(9)
Zn3 C16 1.999(6)
Zn3 C13 2.002(6)
C13 C14 1.341(10)
C13 C15 1.498(10)
C16 C18 1.335(9)
C16 C17 1.510(9)
Zn4 C22 1.998(6)
Zn4 C19 2.006(7)
C19 C20 1.348(8)
C19 C20' 1.407(9)
C19 C21 1.481(8)
C22 C24 1.332(9)
C22 C23 1.509(9)
Zn5 C28 1.987(9)
Zn5 C25 1.992(8)
C25 C26 1.351(7)
C25 C27 1.506(8)
C28 C30 1.359(11)
C28 C29 1.499(11)
